data_7131393
loop_
_publ_author_name
'Bakanas, Ian'
'Tang, Jess C.'
'Sarpong, Richmond'

_publ_section_title
;
 Skeletal diversification by C-C cleavage to access bicyclic frameworks
 from a common tricyclooctane intermediate.
;
_journal_issue 26
_journal_name_full 'Chemical communications (Cambridge, England)'
_journal_page_first 3858
_journal_page_last 3861
_journal_paper_doi 10.1039/d3cc00945a
_journal_volume 59
_journal_year 2023
_chemical_formula_moiety 'C11 H13 Br O2'
_chemical_formula_sum 'C11 H13 Br O2'
_chemical_formula_weight 257.12
_space_group_crystal_system monoclinic
_space_group_IT_number 14
_space_group_name_Hall '-P 2yn'
_space_group_name_H-M_alt 'P 1 21/n 1'
_atom_sites_solution_hydrogens geom
_atom_sites_solution_primary dual
_audit_creation_date 2022-12-01
_audit_creation_method
;
Olex2 1.5
(compiled 2022.04.07 svn.rca3783a0 for OlexSys, GUI svn.r6498)
;
_audit_update_record
;
2023-01-03 deposited with the CCDC.	2023-03-08 downloaded from the CCDC.
;
_cell_angle_alpha 90
_cell_angle_beta 99.3160(10)
_cell_angle_gamma 90
_cell_formula_units_Z 4
_cell_length_a 6.69110(10)
_cell_length_b 19.8327(3)
_cell_length_c 8.71150(10)
_cell_measurement_reflns_used 11563
_cell_measurement_temperature 100
_cell_measurement_theta_max 78.3250
_cell_measurement_theta_min 5.5910
_cell_volume 1140.79(3)
_computing_cell_refinement 'CrysAlisPro 1.171.42.72a (Rigaku OD, 2022)'
_computing_data_collection 'CrysAlisPro 1.171.42.72a (Rigaku OD, 2022)'
_computing_data_reduction 'CrysAlisPro 1.171.42.72a (Rigaku OD, 2022)'
_computing_molecular_graphics 'Olex2 1.5 (Dolomanov et al., 2009)'
_computing_publication_material 'Olex2 1.5 (Dolomanov et al., 2009)'
_computing_structure_refinement 'SHELXL 2014/7 (Sheldrick, 2015)'
_diffrn_ambient_temperature 100
_diffrn_detector 'Hybrid Pixel Array Detector'
_diffrn_detector_area_resol_mean 5.8140
_diffrn_detector_type 'Pilatus 200K'
_diffrn_measured_fraction_theta_full 0.995
_diffrn_measured_fraction_theta_max 0.994
_diffrn_measurement_details
;
List of Runs (angles in degrees, time in seconds):

  # Type    Start    End  Width  t~exp~   \w     \q     \k     \f   Frames
#--------------------------------------------------------------------------
  1  \w     36.00  68.00   0.50    0.50    --  107.75 -61.00-180.00   64
  2  \w     36.00  68.00   0.50    0.50    --  107.75 -61.00 -90.00   64
  3  \w     36.00  68.00   0.50    0.50    --  107.75 -61.00 -30.00   64
  4  \w    -28.00  24.00   0.50    0.50    --   50.71 -19.00-120.00  104
  5  \w    -28.00  24.00   0.50    0.50    --   50.71 -19.00  90.00  104
  6  \w     36.00  68.00   0.50    0.50    --  107.75 -61.00 150.00   64
  7  \w     36.00  68.00   0.50    0.50    --  107.75 -61.00  90.00   64
  8  \w     36.00  68.00   0.50    0.50    --  107.75 -61.00  60.00   64
  9  \w     35.00 109.00   0.50    0.50    --  107.75-111.00  60.00  148
 10  \w     35.00 109.00   0.50    0.50    --  107.75-111.00-120.00  148
 11  \w     35.00 109.00   0.50    0.50    --  107.75-111.00-180.00  148
 12  \w     32.00 135.00   0.50    0.50    --  107.75 -88.00  59.00  206
 13  \w     35.00 109.00   0.50    0.50    --  107.75-111.00  90.00  148
 14  \w    -25.00  78.00   0.50    0.50    --   50.71 -88.00  59.00  206
 15  \w     31.00 106.00   0.50    0.50    --  107.75 -94.00 150.00  150
 16  \w     96.00 148.00   0.50    0.50    --  107.75  15.00 120.00  104
 17  \w     81.00 124.00   0.50    0.50    --   50.71  77.00 150.00   86
 18  \w     97.00 128.00   0.50    0.50    --  107.75  61.00 120.00   62
 19  \w    136.00 173.00   0.50    0.50    --  107.75  61.00 120.00   74
 20  \w     94.00 175.00   0.50    0.50    --  107.75  45.00 150.00  162
 21  \w    115.00 141.00   0.50    0.50    --  107.75  30.00 150.00   52
 22  \w    102.00 138.00   0.50    0.50    --  107.75  15.00 -30.00   72
 23  \w    146.00 174.00   0.50    0.50    --  107.75  15.00 -30.00   56
 24  \w     85.00 175.00   0.50    0.50    --  107.75  77.00-150.00  180
 25  \w     94.00 175.00   0.50    0.50    --  107.75  45.00-120.00  162
 26  \w     81.00 124.00   0.50    0.50    --   50.71  77.00-150.00   86
 27  \w     76.00 124.00   0.50    0.50    --   50.71 125.00 -90.00   96
 28  \w     76.00 124.00   0.50    0.50    --   50.71 125.00 -60.00   96
 29  \w     83.00 175.00   0.50    0.50    --  107.75 111.00  60.00  184
 30  \w    119.00 175.00   0.50    0.50    --  107.75  88.00 176.00  112
;
_diffrn_measurement_device 'four-circle diffractometer'
_diffrn_measurement_device_type 'ROD, Synergy Custom DW system, Pilatus 200K'
_diffrn_measurement_method '\w scans'
_diffrn_orient_matrix_type 'CrysAlisPro convention (1999,Acta A55,543-557)'
_diffrn_orient_matrix_UB_11 -0.2085216000
_diffrn_orient_matrix_UB_12 -0.0322319000
_diffrn_orient_matrix_UB_13 -0.0562698000
_diffrn_orient_matrix_UB_21 -0.0624403000
_diffrn_orient_matrix_UB_22 0.0620718000
_diffrn_orient_matrix_UB_23 -0.1028479000
_diffrn_orient_matrix_UB_31 0.0837087000
_diffrn_orient_matrix_UB_32 -0.0339318000
_diffrn_orient_matrix_UB_33 -0.1355061000
_diffrn_radiation_monochromator mirror
_diffrn_radiation_probe x-ray
_diffrn_radiation_type 'Cu K\a'
_diffrn_radiation_wavelength 1.54184
_diffrn_reflns_av_R_equivalents 0.0382
_diffrn_reflns_av_unetI/netI 0.0183
_diffrn_reflns_Laue_measured_fraction_full 0.995
_diffrn_reflns_Laue_measured_fraction_max 0.994
_diffrn_reflns_limit_h_max 8
_diffrn_reflns_limit_h_min -8
_diffrn_reflns_limit_k_max 24
_diffrn_reflns_limit_k_min -24
_diffrn_reflns_limit_l_max 10
_diffrn_reflns_limit_l_min -10
_diffrn_reflns_number 12788
_diffrn_reflns_point_group_measured_fraction_full 0.995
_diffrn_reflns_point_group_measured_fraction_max 0.994
_diffrn_reflns_theta_full 67.684
_diffrn_reflns_theta_max 74.440
_diffrn_reflns_theta_min 4.459
_diffrn_source 'Rotating-anode X-ray tube'
_diffrn_source_type 'Rigaku (Cu) X-ray Source'
_exptl_absorpt_coefficient_mu 4.700
_exptl_absorpt_correction_T_max 1.00000
_exptl_absorpt_correction_T_min 0.75728
_exptl_absorpt_correction_type multi-scan
_exptl_absorpt_process_details
;
CrysAlisPro 1.171.42.72a (Rigaku Oxford Diffraction, 2022)
Empirical absorption correction using spherical harmonics,
implemented in SCALE3 ABSPACK scaling algorithm.
;
_exptl_crystal_colour yellow
_exptl_crystal_colour_primary yellow
_exptl_crystal_density_diffrn 1.497
_exptl_crystal_description block
_exptl_crystal_F_000 520
_exptl_crystal_size_max 0.23
_exptl_crystal_size_mid 0.13
_exptl_crystal_size_min 0.09
_refine_diff_density_max 0.452
_refine_diff_density_min -0.679
_refine_diff_density_rms 0.089
_refine_ls_extinction_method none
_refine_ls_goodness_of_fit_ref 1.087
_refine_ls_hydrogen_treatment constr
_refine_ls_matrix_type full
_refine_ls_number_parameters 130
_refine_ls_number_reflns 2325
_refine_ls_number_restraints 0
_refine_ls_restrained_S_all 1.087
_refine_ls_R_factor_all 0.0297
_refine_ls_R_factor_gt 0.0294
_refine_ls_shift/su_max 0.002
_refine_ls_shift/su_mean 0.000
_refine_ls_structure_factor_coef Fsqd
_refine_ls_weighting_details 'w=1/[\s^2^(Fo^2^)+(0.0471P)^2^+1.1062P] where P=(Fo^2^+2Fc^2^)/3'
_refine_ls_weighting_scheme calc
_refine_ls_wR_factor_gt 0.0805
_refine_ls_wR_factor_ref 0.0807
_reflns_Friedel_coverage 0.000
_reflns_number_gt 2305
_reflns_number_total 2325
_reflns_threshold_expression 'I > 2\s(I)'
_cod_data_source_file d3cc00945a2.cif
_cod_data_source_block IB007_Sarpong
_cod_depositor_comments 'Adding full bibliography for 7131392--7131393.cif.'
_cod_database_code 7131393
_shelx_shelxl_version_number 2014/7
_chemical_oxdiff_formula 'C N O H'
_shelx_space_group_comment
;
The symmetry employed for this shelxl refinement is uniquely defined
by the following loop, which should always be used as a source of
symmetry information in preference to the above space-group names.
They are only intended as comments.
;
_shelx_estimated_absorpt_t_max 0.677
_shelx_estimated_absorpt_t_min 0.411
_olex2_refinement_description
;
1. Fixed Uiso
 At 1.2 times of:
  All C(H) groups, All C(H,H) groups
 At 1.5 times of:
  All C(H,H,H) groups
2.a Secondary CH2 refined with riding coordinates:
 C7(H7A,H7B)
2.b Aromatic/amide H refined with riding coordinates:
 C2(H2), C8(H8)
2.c Idealised Me refined as rotating group:
 C6(H6A,H6B,H6C), C10(H10A,H10B,H10C), C11(H11A,H11B,H11C)
;
_olex2_submission_special_instructions 'No special instructions were received'
_oxdiff_exptl_absorpt_empirical_details
;
Empirical correction (ABSPACK) includes:
- Absorption correction using spherical harmonics
- Frame scaling
;
_oxdiff_exptl_absorpt_empirical_full_max 3.865
_oxdiff_exptl_absorpt_empirical_full_min 0.668

loop_
_space_group_symop_operation_xyz
'x, y, z'
'-x+1/2, y+1/2, -z+1/2'
'-x, -y, -z'
'x-1/2, -y-1/2, z-1/2'

loop_
_atom_site_label
_atom_site_type_symbol
_atom_site_fract_x
_atom_site_fract_y
_atom_site_fract_z
_atom_site_U_iso_or_equiv
_atom_site_adp_type
_atom_site_occupancy
_atom_site_site_symmetry_order
_atom_site_calc_flag
_atom_site_refinement_flags_posn
_atom_site_refinement_flags_adp
_atom_site_refinement_flags_occupancy
_atom_site_disorder_assembly
_atom_site_disorder_group
Br1 Br 0.74623(3) 0.60666(2) 0.88997(2) 0.02024(11) Uani 1 1 d . . . . .
O1 O 0.3697(2) 0.72387(7) 0.38708(17) 0.0208(3) Uani 1 1 d . . . . .
O2 O 1.0182(2) 0.66247(7) 0.64372(16) 0.0187(3) Uani 1 1 d . . . . .
C1 C 0.6793(3) 0.65057(9) 0.6997(2) 0.0156(4) Uani 1 1 d . . . . .
C2 C 0.4940(3) 0.66602(10) 0.6257(2) 0.0166(4) Uani 1 1 d . . . . .
H2 H 0.3706 0.6546 0.6599 0.020 Uiso 1 1 calc R U . . .
C3 C 0.5115(3) 0.70390(9) 0.4815(2) 0.0156(4) Uani 1 1 d . . . . .
C4 C 0.7350(3) 0.71487(9) 0.4722(2) 0.0151(4) Uani 1 1 d . . . . .
C5 C 0.8398(3) 0.67448(9) 0.6112(2) 0.0139(4) Uani 1 1 d . . . . .
C6 C 0.7894(3) 0.78998(10) 0.4963(2) 0.0189(4) Uani 1 1 d . . . . .
H6A H 0.7549 0.8051 0.5959 0.028 Uiso 1 1 calc R U . . .
H6B H 0.7130 0.8165 0.4116 0.028 Uiso 1 1 calc R U . . .
H6C H 0.9348 0.7961 0.4969 0.028 Uiso 1 1 calc R U . . .
C7 C 0.7935(3) 0.68830(10) 0.3191(2) 0.0172(4) Uani 1 1 d . . . . .
H7A H 0.7269 0.7166 0.2319 0.021 Uiso 1 1 calc R U . . .
H7B H 0.9417 0.6929 0.3240 0.021 Uiso 1 1 calc R U . . .
C8 C 0.7348(3) 0.61578(10) 0.2864(2) 0.0192(4) Uani 1 1 d . . . . .
H8 H 0.5937 0.6063 0.2694 0.023 Uiso 1 1 calc R U . . .
C9 C 0.8572(3) 0.56314(11) 0.2783(2) 0.0219(4) Uani 1 1 d . . . . .
C10 C 1.0839(4) 0.56694(12) 0.3006(3) 0.0314(5) Uani 1 1 d . . . . .
H10A H 1.1303 0.5569 0.2020 0.047 Uiso 1 1 calc R U . . .
H10B H 1.1416 0.5341 0.3795 0.047 Uiso 1 1 calc R U . . .
H10C H 1.1278 0.6124 0.3350 0.047 Uiso 1 1 calc R U . . .
C11 C 0.7703(4) 0.49390(12) 0.2387(3) 0.0335(5) Uani 1 1 d . . . . .
H11A H 0.6222 0.4959 0.2263 0.050 Uiso 1 1 calc R U . . .
H11B H 0.8215 0.4624 0.3226 0.050 Uiso 1 1 calc R U . . .
H11C H 0.8108 0.4784 0.1414 0.050 Uiso 1 1 calc R U . . .

loop_
_atom_site_aniso_label
_atom_site_aniso_U_11
_atom_site_aniso_U_22
_atom_site_aniso_U_33
_atom_site_aniso_U_23
_atom_site_aniso_U_13
_atom_site_aniso_U_12
Br1 0.02024(16) 0.02464(16) 0.01646(15) 0.00623(7) 0.00480(10) 0.00147(7)
O1 0.0175(7) 0.0246(7) 0.0198(7) 0.0028(6) 0.0011(5) 0.0016(5)
O2 0.0131(7) 0.0245(7) 0.0187(7) 0.0000(6) 0.0029(5) 0.0005(5)
C1 0.0170(9) 0.0164(9) 0.0145(8) -0.0007(7) 0.0056(7) -0.0009(7)
C2 0.0160(9) 0.0187(9) 0.0161(9) 0.0002(7) 0.0058(7) 0.0005(7)
C3 0.0165(9) 0.0152(8) 0.0156(9) -0.0017(7) 0.0042(7) 0.0000(7)
C4 0.0136(9) 0.0168(9) 0.0151(8) 0.0000(7) 0.0029(7) -0.0007(7)
C5 0.0157(9) 0.0141(8) 0.0132(8) -0.0013(7) 0.0056(7) -0.0008(7)
C6 0.0232(10) 0.0163(9) 0.0173(9) 0.0008(7) 0.0033(7) -0.0028(7)
C7 0.0203(9) 0.0186(9) 0.0141(9) 0.0004(7) 0.0067(7) -0.0005(7)
C8 0.0201(10) 0.0227(10) 0.0148(10) -0.0008(7) 0.0030(8) -0.0029(8)
C9 0.0291(11) 0.0197(10) 0.0173(9) 0.0012(8) 0.0051(8) -0.0016(8)
C10 0.0278(12) 0.0271(11) 0.0389(13) -0.0035(10) 0.0040(10) 0.0051(9)
C11 0.0403(14) 0.0207(11) 0.0398(14) -0.0030(10) 0.0076(11) -0.0021(10)

loop_
_atom_type_symbol
_atom_type_description
_atom_type_scat_dispersion_real
_atom_type_scat_dispersion_imag
_atom_type_scat_source
C C 0.0181 0.0091 'International Tables Vol C Tables 4.2.6.8 and 6.1.1.4'
H H 0.0000 0.0000 'International Tables Vol C Tables 4.2.6.8 and 6.1.1.4'
Br Br -0.6763 1.2805 'International Tables Vol C Tables 4.2.6.8 and 6.1.1.4'
O O 0.0492 0.0322 'International Tables Vol C Tables 4.2.6.8 and 6.1.1.4'

loop_
_geom_angle_atom_site_label_1
_geom_angle_atom_site_label_2
_geom_angle_atom_site_label_3
_geom_angle
_geom_angle_site_symmetry_1
_geom_angle_site_symmetry_3
_geom_angle_publ_flag
C2 C1 Br1 127.37(15) . . ?
C2 C1 C5 111.46(17) . . ?
C5 C1 Br1 121.16(14) . . ?
C1 C2 H2 125.4 . . ?
C1 C2 C3 109.26(17) . . ?
C3 C2 H2 125.4 . . ?
O1 C3 C2 125.24(18) . . ?
O1 C3 C4 125.52(17) . . ?
C2 C3 C4 109.23(16) . . ?
C3 C4 C6 110.04(16) . . ?
C3 C4 C7 112.66(16) . . ?
C5 C4 C3 102.20(15) . . ?
C5 C4 C6 109.35(15) . . ?
C5 C4 C7 111.03(16) . . ?
C6 C4 C7 111.19(16) . . ?
O2 C5 C1 125.62(17) . . ?
O2 C5 C4 126.95(17) . . ?
C1 C5 C4 107.42(15) . . ?
C4 C6 H6A 109.5 . . ?
C4 C6 H6B 109.5 . . ?
C4 C6 H6C 109.5 . . ?
H6A C6 H6B 109.5 . . ?
H6A C6 H6C 109.5 . . ?
H6B C6 H6C 109.5 . . ?
C4 C7 H7A 108.9 . . ?
C4 C7 H7B 108.9 . . ?
H7A C7 H7B 107.7 . . ?
C8 C7 C4 113.27(16) . . ?
C8 C7 H7A 108.9 . . ?
C8 C7 H7B 108.9 . . ?
C7 C8 H8 116.1 . . ?
C9 C8 C7 127.8(2) . . ?
C9 C8 H8 116.1 . . ?
C8 C9 C10 124.8(2) . . ?
C8 C9 C11 120.4(2) . . ?
C10 C9 C11 114.8(2) . . ?
C9 C10 H10A 109.5 . . ?
C9 C10 H10B 109.5 . . ?
C9 C10 H10C 109.5 . . ?
H10A C10 H10B 109.5 . . ?
H10A C10 H10C 109.5 . . ?
H10B C10 H10C 109.5 . . ?
C9 C11 H11A 109.5 . . ?
C9 C11 H11B 109.5 . . ?
C9 C11 H11C 109.5 . . ?
H11A C11 H11B 109.5 . . ?
H11A C11 H11C 109.5 . . ?
H11B C11 H11C 109.5 . . ?

loop_
_geom_bond_atom_site_label_1
_geom_bond_atom_site_label_2
_geom_bond_distance
_geom_bond_site_symmetry_2
_geom_bond_publ_flag
Br1 C1 1.8620(19) . ?
O1 C3 1.217(2) . ?
O2 C5 1.205(2) . ?
C1 C2 1.337(3) . ?
C1 C5 1.497(2) . ?
C2 H2 0.9500 . ?
C2 C3 1.484(3) . ?
C3 C4 1.526(3) . ?
C4 C5 1.525(3) . ?
C4 C6 1.540(3) . ?
C4 C7 1.542(3) . ?
C6 H6A 0.9800 . ?
C6 H6B 0.9800 . ?
C6 H6C 0.9800 . ?
C7 H7A 0.9900 . ?
C7 H7B 0.9900 . ?
C7 C8 1.506(3) . ?
C8 H8 0.9500 . ?
C8 C9 1.336(3) . ?
C9 C10 1.499(3) . ?
C9 C11 1.509(3) . ?
C10 H10A 0.9800 . ?
C10 H10B 0.9800 . ?
C10 H10C 0.9800 . ?
C11 H11A 0.9800 . ?
C11 H11B 0.9800 . ?
C11 H11C 0.9800 . ?

loop_
_geom_torsion_atom_site_label_1
_geom_torsion_atom_site_label_2
_geom_torsion_atom_site_label_3
_geom_torsion_atom_site_label_4
_geom_torsion
_geom_torsion_site_symmetry_1
_geom_torsion_site_symmetry_2
_geom_torsion_site_symmetry_3
_geom_torsion_site_symmetry_4
_geom_torsion_publ_flag
Br1 C1 C2 C3 177.19(14) . . . . ?
Br1 C1 C5 O2 7.7(3) . . . . ?
Br1 C1 C5 C4 -173.57(13) . . . . ?
O1 C3 C4 C5 -175.42(18) . . . . ?
O1 C3 C4 C6 68.5(2) . . . . ?
O1 C3 C4 C7 -56.2(3) . . . . ?
C1 C2 C3 O1 178.35(19) . . . . ?
C1 C2 C3 C4 -2.7(2) . . . . ?
C2 C1 C5 O2 -173.30(19) . . . . ?
C2 C1 C5 C4 5.4(2) . . . . ?
C2 C3 C4 C5 5.61(19) . . . . ?
C2 C3 C4 C6 -110.47(18) . . . . ?
C2 C3 C4 C7 124.83(17) . . . . ?
C3 C4 C5 O2 172.25(19) . . . . ?
C3 C4 C5 C1 -6.42(19) . . . . ?
C3 C4 C7 C8 -53.3(2) . . . . ?
C4 C7 C8 C9 -115.6(2) . . . . ?
C5 C1 C2 C3 -1.7(2) . . . . ?
C5 C4 C7 C8 60.6(2) . . . . ?
C6 C4 C5 O2 -71.2(2) . . . . ?
C6 C4 C5 C1 110.16(17) . . . . ?
C6 C4 C7 C8 -177.40(17) . . . . ?
C7 C4 C5 O2 51.9(3) . . . . ?
C7 C4 C5 C1 -126.79(16) . . . . ?
C7 C8 C9 C10 -0.3(4) . . . . ?
C7 C8 C9 C11 -177.9(2) . . . . ?
